data_4082590
loop_
_publ_author_name
'K\"ampfe, Alexander'
'Kroke, Edwin'
'Wagler, J\"org'

_publ_section_title
;
 Silicon Compounds of 1,1-Bis(pyrrol-2-yl)ethenes: Molecular Structures
 and Chemical and Spectroscopic Properties
;
_journal_issue 1
_journal_name_full Organometallics
_journal_page_first 112
_journal_paper_doi 10.1021/om400868w
_journal_volume 33
_journal_year 2014
_chemical_formula_moiety 'C20 H30 N2 Si, 0.5(C6 H14)'
_chemical_formula_sum 'C23 H37 N2 Si'
_chemical_formula_weight 369.64
_chemical_name_systematic
;
 ?
;
_space_group_IT_number 14
_symmetry_cell_setting monoclinic
_symmetry_space_group_name_Hall '-P 2yn'
_symmetry_space_group_name_H-M 'P 1 21/n 1'
_atom_sites_solution_hydrogens geom
_atom_sites_solution_primary direct
_atom_sites_solution_secondary difmap
_audit_creation_method SHELXL-97
_cell_angle_alpha 90.00
_cell_angle_beta 103.998(4)
_cell_angle_gamma 90.00
_cell_formula_units_Z 4
_cell_length_a 12.8979(7)
_cell_length_b 8.5767(3)
_cell_length_c 20.6662(11)
_cell_measurement_reflns_used 27288
_cell_measurement_temperature 150(2)
_cell_measurement_theta_max 27.17
_cell_measurement_theta_min 2.58
_cell_volume 2218.24(19)
_computing_cell_refinement 'STOE X-AREA'
_computing_data_collection 'STOE X-AREA'
_computing_data_reduction 'STOE X-RED'
_computing_molecular_graphics 'ORTEP32 (Farugia)'
_computing_publication_material 'CIFTAB (Sheldrick)'
_computing_structure_refinement 'SHELXL-97 (Sheldrick, 1997)'
_computing_structure_solution 'SHELXS-97 (Sheldrick, 1990)'
_diffrn_ambient_temperature 150(2)
_diffrn_measured_fraction_theta_full 0.999
_diffrn_measured_fraction_theta_max 0.999
_diffrn_measurement_device_type 'Stoe IPDS-2T'
_diffrn_measurement_method 'omega scans'
_diffrn_radiation_monochromator graphite
_diffrn_radiation_source 'fine-focus sealed tube'
_diffrn_radiation_type MoK\a
_diffrn_radiation_wavelength 0.71073
_diffrn_reflns_av_R_equivalents 0.0593
_diffrn_reflns_av_sigmaI/netI 0.0355
_diffrn_reflns_limit_h_max 16
_diffrn_reflns_limit_h_min -16
_diffrn_reflns_limit_k_max 10
_diffrn_reflns_limit_k_min -9
_diffrn_reflns_limit_l_max 26
_diffrn_reflns_limit_l_min -26
_diffrn_reflns_number 23756
_diffrn_reflns_theta_full 27.00
_diffrn_reflns_theta_max 27.00
_diffrn_reflns_theta_min 2.58
_exptl_absorpt_coefficient_mu 0.115
_exptl_absorpt_correction_T_max 0.9982
_exptl_absorpt_correction_T_min 0.9738
_exptl_absorpt_correction_type integration
_exptl_absorpt_process_details XShape
_exptl_crystal_colour yellow
_exptl_crystal_density_diffrn 1.107
_exptl_crystal_density_method 'not measured'
_exptl_crystal_description plate
_exptl_crystal_F_000 812
_exptl_crystal_size_max 0.50
_exptl_crystal_size_mid 0.30
_exptl_crystal_size_min 0.08
_refine_diff_density_max 0.267
_refine_diff_density_min -0.293
_refine_diff_density_rms 0.039
_refine_ls_extinction_method none
_refine_ls_goodness_of_fit_ref 1.030
_refine_ls_hydrogen_treatment constr
_refine_ls_matrix_type full
_refine_ls_number_parameters 244
_refine_ls_number_reflns 4839
_refine_ls_number_restraints 0
_refine_ls_restrained_S_all 1.030
_refine_ls_R_factor_all 0.0618
_refine_ls_R_factor_gt 0.0391
_refine_ls_shift/su_max 0.000
_refine_ls_shift/su_mean 0.000
_refine_ls_structure_factor_coef Fsqd
_refine_ls_weighting_details 'calc w=1/[\s^2^(Fo^2^)+(0.0445P)^2^+0.4812P] where P=(Fo^2^+2Fc^2^)/3'
_refine_ls_weighting_scheme calc
_refine_ls_wR_factor_gt 0.0899
_refine_ls_wR_factor_ref 0.0978
_reflns_number_gt 3616
_reflns_number_total 4839
_reflns_threshold_expression >2sigma(I)
_cod_data_source_file om400868w_si_002.cif
_cod_data_source_block compound4a
_cod_original_sg_symbol_Hall -P2yn
_cod_original_sg_symbol_H-M P21/n
_cod_database_code 4082590

loop_
_symmetry_equiv_pos_as_xyz
'x, y, z'
'-x+1/2, y+1/2, -z+1/2'
'-x, -y, -z'
'x-1/2, -y-1/2, z-1/2'

loop_
_atom_site_label
_atom_site_type_symbol
_atom_site_fract_x
_atom_site_fract_y
_atom_site_fract_z
_atom_site_U_iso_or_equiv
_atom_site_adp_type
_atom_site_occupancy
_atom_site_symmetry_multiplicity
_atom_site_calc_flag
_atom_site_refinement_flags
Si1 Si 0.43639(3) 0.26339(5) 0.26858(2) 0.02566(11) Uani 1 1 d .
N1 N 0.53014(9) 0.40879(14) 0.26389(6) 0.0258(3) Uani 1 1 d .
N2 N 0.33105(9) 0.31626(14) 0.20113(6) 0.0245(3) Uani 1 1 d .
C1 C 0.61726(11) 0.46108(18) 0.31339(7) 0.0286(3) Uani 1 1 d .
C2 C 0.66785(11) 0.57839(18) 0.28773(8) 0.0305(3) Uani 1 1 d .
C3 C 0.61184(11) 0.60107(18) 0.22000(8) 0.0305(3) Uani 1 1 d .
C4 C 0.52909(11) 0.49474(17) 0.20576(7) 0.0266(3) Uani 1 1 d .
C5 C 0.45005(11) 0.46251(18) 0.14300(7) 0.0280(3) Uani 1 1 d .
C6 C 0.34454(11) 0.40234(17) 0.14587(7) 0.0259(3) Uani 1 1 d .
C7 C 0.24612(11) 0.41805(17) 0.10142(7) 0.0281(3) Uani 1 1 d .
C8 C 0.16982(11) 0.33957(17) 0.12972(7) 0.0280(3) Uani 1 1 d .
C9 C 0.22282(10) 0.27763(17) 0.18961(7) 0.0265(3) Uani 1 1 d .
C10 C 0.64686(12) 0.3935(2) 0.38221(8) 0.0354(4) Uani 1 1 d .
H10A H 0.7207 0.4220 0.4039 0.053 Uiso 1 1 calc R
H10B H 0.6405 0.2797 0.3795 0.053 Uiso 1 1 calc R
H10C H 0.5988 0.4345 0.4083 0.053 Uiso 1 1 calc R
C11 C 0.76451(12) 0.6678(2) 0.32500(9) 0.0372(4) Uani 1 1 d .
H11A H 0.7996 0.7161 0.2923 0.045 Uiso 1 1 calc R
H11B H 0.8159 0.5938 0.3523 0.045 Uiso 1 1 calc R
C12 C 0.73924(14) 0.7946(2) 0.37030(11) 0.0533(5) Uani 1 1 d .
H12A H 0.6930 0.8732 0.3433 0.080 Uiso 1 1 calc R
H12B H 0.8058 0.8439 0.3947 0.080 Uiso 1 1 calc R
H12C H 0.7026 0.7485 0.4021 0.080 Uiso 1 1 calc R
C13 C 0.63817(14) 0.7235(2) 0.17477(9) 0.0443(4) Uani 1 1 d .
H13A H 0.6835 0.6782 0.1478 0.066 Uiso 1 1 calc R
H13B H 0.6762 0.8095 0.2016 0.066 Uiso 1 1 calc R
H13C H 0.5720 0.7629 0.1454 0.066 Uiso 1 1 calc R
C14 C 0.47359(13) 0.4883(2) 0.08385(8) 0.0379(4) Uani 1 1 d .
H14A H 0.5418 0.5278 0.0825 0.045 Uiso 1 1 calc R
H14B H 0.4219 0.4671 0.0435 0.045 Uiso 1 1 calc R
C15 C 0.21997(13) 0.5060(2) 0.03667(8) 0.0382(4) Uani 1 1 d .
H15A H 0.2669 0.5971 0.0402 0.057 Uiso 1 1 calc R
H15B H 0.1453 0.5405 0.0269 0.057 Uiso 1 1 calc R
H15C H 0.2306 0.4379 0.0007 0.057 Uiso 1 1 calc R
C16 C 0.05210(11) 0.3234(2) 0.09773(8) 0.0348(4) Uani 1 1 d .
H16A H 0.0233 0.4262 0.0802 0.042 Uiso 1 1 calc R
H16B H 0.0145 0.2910 0.1320 0.042 Uiso 1 1 calc R
C17 C 0.02939(13) 0.2049(2) 0.04100(9) 0.0423(4) Uani 1 1 d .
H17A H 0.0654 0.2373 0.0065 0.064 Uiso 1 1 calc R
H17B H -0.0478 0.1990 0.0218 0.064 Uiso 1 1 calc R
H17C H 0.0560 0.1023 0.0583 0.064 Uiso 1 1 calc R
C18 C 0.17936(12) 0.1819(2) 0.23740(8) 0.0349(4) Uani 1 1 d .
H18A H 0.1064 0.1489 0.2160 0.052 Uiso 1 1 calc R
H18B H 0.1787 0.2442 0.2770 0.052 Uiso 1 1 calc R
H18C H 0.2245 0.0897 0.2505 0.052 Uiso 1 1 calc R
C19 C 0.48877(13) 0.0681(2) 0.25597(9) 0.0399(4) Uani 1 1 d .
H19A H 0.5089 0.0655 0.2132 0.060 Uiso 1 1 calc R
H19B H 0.4336 -0.0105 0.2559 0.060 Uiso 1 1 calc R
H19C H 0.5516 0.0457 0.2922 0.060 Uiso 1 1 calc R
C20 C 0.39537(12) 0.2744(2) 0.34825(8) 0.0379(4) Uani 1 1 d .
H20A H 0.4583 0.2623 0.3855 0.057 Uiso 1 1 calc R
H20B H 0.3441 0.1910 0.3499 0.057 Uiso 1 1 calc R
H20C H 0.3619 0.3758 0.3516 0.057 Uiso 1 1 calc R
C21 C 0.31556(16) -0.0278(3) 0.07895(11) 0.0578(5) Uani 1 1 d .
H21A H 0.2589 -0.0639 0.0413 0.087 Uiso 1 1 calc R
H21B H 0.2850 0.0425 0.1068 0.087 Uiso 1 1 calc R
H21C H 0.3482 -0.1175 0.1055 0.087 Uiso 1 1 calc R
C22 C 0.39987(15) 0.0583(2) 0.05296(10) 0.0491(5) Uani 1 1 d .
H22A H 0.3657 0.1473 0.0254 0.059 Uiso 1 1 calc R
H22B H 0.4538 0.1011 0.0913 0.059 Uiso 1 1 calc R
C23 C 0.45607(14) -0.0418(2) 0.01181(9) 0.0418(4) Uani 1 1 d .
H23A H 0.4025 -0.0808 -0.0276 0.050 Uiso 1 1 calc R
H23B H 0.4874 -0.1334 0.0387 0.050 Uiso 1 1 calc R

loop_
_atom_site_aniso_label
_atom_site_aniso_U_11
_atom_site_aniso_U_22
_atom_site_aniso_U_33
_atom_site_aniso_U_23
_atom_site_aniso_U_13
_atom_site_aniso_U_12
Si1 0.02402(18) 0.0276(2) 0.0256(2) 0.00299(17) 0.00654(14) 0.00019(15)
N1 0.0228(5) 0.0298(6) 0.0250(6) 0.0017(5) 0.0065(5) 0.0007(5)
N2 0.0232(5) 0.0256(6) 0.0255(6) -0.0001(5) 0.0073(4) -0.0012(5)
C1 0.0211(6) 0.0348(8) 0.0294(7) -0.0014(6) 0.0049(5) 0.0020(6)
C2 0.0223(6) 0.0338(8) 0.0353(8) -0.0005(7) 0.0070(6) 0.0013(6)
C3 0.0246(7) 0.0324(8) 0.0353(8) 0.0043(7) 0.0091(6) -0.0013(6)
C4 0.0228(6) 0.0303(8) 0.0279(7) 0.0033(6) 0.0086(5) 0.0026(5)
C5 0.0268(7) 0.0295(8) 0.0282(7) 0.0028(6) 0.0076(6) 0.0005(6)
C6 0.0269(7) 0.0276(7) 0.0241(7) 0.0004(6) 0.0079(5) 0.0013(6)
C7 0.0282(7) 0.0290(7) 0.0265(7) -0.0014(6) 0.0053(6) 0.0013(6)
C8 0.0245(7) 0.0297(8) 0.0295(7) -0.0056(6) 0.0062(5) -0.0002(6)
C9 0.0231(6) 0.0261(7) 0.0310(7) -0.0028(6) 0.0077(5) -0.0015(5)
C10 0.0280(7) 0.0454(9) 0.0313(8) 0.0009(7) 0.0044(6) 0.0009(7)
C11 0.0234(7) 0.0421(9) 0.0447(9) -0.0012(8) 0.0052(6) -0.0041(6)
C12 0.0337(9) 0.0453(11) 0.0753(14) -0.0178(10) 0.0022(9) -0.0043(8)
C13 0.0403(9) 0.0450(10) 0.0475(10) 0.0096(8) 0.0101(8) -0.0125(8)
C14 0.0335(8) 0.0497(10) 0.0315(8) 0.0039(7) 0.0101(6) -0.0041(7)
C15 0.0366(8) 0.0440(10) 0.0314(8) 0.0051(7) 0.0029(6) 0.0029(7)
C16 0.0259(7) 0.0397(9) 0.0364(8) -0.0044(7) 0.0031(6) 0.0003(6)
C17 0.0353(8) 0.0481(10) 0.0390(9) -0.0086(8) 0.0001(7) -0.0036(7)
C18 0.0293(7) 0.0368(9) 0.0398(9) 0.0037(7) 0.0104(6) -0.0056(6)
C19 0.0387(8) 0.0326(9) 0.0473(10) 0.0052(8) 0.0085(7) 0.0047(7)
C20 0.0339(8) 0.0518(10) 0.0290(8) 0.0026(7) 0.0097(6) -0.0078(7)
C21 0.0536(11) 0.0616(13) 0.0647(13) -0.0123(11) 0.0269(10) -0.0044(10)
C22 0.0510(10) 0.0487(11) 0.0496(11) -0.0074(9) 0.0160(9) -0.0024(9)
C23 0.0439(9) 0.0442(10) 0.0358(9) 0.0012(8) 0.0068(7) 0.0021(8)

loop_
_atom_type_symbol
_atom_type_description
_atom_type_scat_dispersion_real
_atom_type_scat_dispersion_imag
_atom_type_scat_source
C C 0.0033 0.0016 'International Tables Vol C Tables 4.2.6.8 and 6.1.1.4'
H H 0.0000 0.0000 'International Tables Vol C Tables 4.2.6.8 and 6.1.1.4'
N N 0.0061 0.0033 'International Tables Vol C Tables 4.2.6.8 and 6.1.1.4'
Si Si 0.0817 0.0704 'International Tables Vol C Tables 4.2.6.8 and 6.1.1.4'

loop_
_geom_angle_atom_site_label_1
_geom_angle_atom_site_label_2
_geom_angle_atom_site_label_3
_geom_angle
_geom_angle_site_symmetry_1
_geom_angle_site_symmetry_3
N2 Si1 N1 100.60(6) . .
N2 Si1 C19 111.20(7) . .
N1 Si1 C19 110.84(7) . .
N2 Si1 C20 111.14(7) . .
N1 Si1 C20 111.21(7) . .
C19 Si1 C20 111.40(8) . .
C1 N1 C4 107.27(12) . .
C1 N1 Si1 129.04(10) . .
C4 N1 Si1 123.69(10) . .
C9 N2 C6 107.50(11) . .
C9 N2 Si1 128.58(10) . .
C6 N2 Si1 123.85(9) . .
C2 C1 N1 108.99(13) . .
C2 C1 C10 127.92(13) . .
N1 C1 C10 123.09(13) . .
C1 C2 C3 107.70(13) . .
C1 C2 C11 125.94(14) . .
C3 C2 C11 126.36(14) . .
C4 C3 C2 107.54(13) . .
C4 C3 C13 127.60(14) . .
C2 C3 C13 124.82(14) . .
C3 C4 N1 108.47(12) . .
C3 C4 C5 130.40(13) . .
N1 C4 C5 121.11(13) . .
C14 C5 C4 120.63(13) . .
C14 C5 C6 120.56(14) . .
C4 C5 C6 118.81(12) . .
C7 C6 N2 108.49(12) . .
C7 C6 C5 130.50(13) . .
N2 C6 C5 120.99(12) . .
C6 C7 C8 107.15(13) . .
C6 C7 C15 127.85(13) . .
C8 C7 C15 124.95(13) . .
C9 C8 C7 108.07(12) . .
C9 C8 C16 126.19(14) . .
C7 C8 C16 125.71(14) . .
C8 C9 N2 108.78(12) . .
C8 C9 C18 128.77(13) . .
N2 C9 C18 122.45(13) . .
C1 C10 H10A 109.5 . .
C1 C10 H10B 109.5 . .
H10A C10 H10B 109.5 . .
C1 C10 H10C 109.5 . .
H10A C10 H10C 109.5 . .
H10B C10 H10C 109.5 . .
C2 C11 C12 113.86(13) . .
C2 C11 H11A 108.8 . .
C12 C11 H11A 108.8 . .
C2 C11 H11B 108.8 . .
C12 C11 H11B 108.8 . .
H11A C11 H11B 107.7 . .
C11 C12 H12A 109.5 . .
C11 C12 H12B 109.5 . .
H12A C12 H12B 109.5 . .
C11 C12 H12C 109.5 . .
H12A C12 H12C 109.5 . .
H12B C12 H12C 109.5 . .
C3 C13 H13A 109.5 . .
C3 C13 H13B 109.5 . .
H13A C13 H13B 109.5 . .
C3 C13 H13C 109.5 . .
H13A C13 H13C 109.5 . .
H13B C13 H13C 109.5 . .
C5 C14 H14A 120.0 . .
C5 C14 H14B 120.0 . .
H14A C14 H14B 120.0 . .
C7 C15 H15A 109.5 . .
C7 C15 H15B 109.5 . .
H15A C15 H15B 109.5 . .
C7 C15 H15C 109.5 . .
H15A C15 H15C 109.5 . .
H15B C15 H15C 109.5 . .
C8 C16 C17 112.57(13) . .
C8 C16 H16A 109.1 . .
C17 C16 H16A 109.1 . .
C8 C16 H16B 109.1 . .
C17 C16 H16B 109.1 . .
H16A C16 H16B 107.8 . .
C16 C17 H17A 109.5 . .
C16 C17 H17B 109.5 . .
H17A C17 H17B 109.5 . .
C16 C17 H17C 109.5 . .
H17A C17 H17C 109.5 . .
H17B C17 H17C 109.5 . .
C9 C18 H18A 109.5 . .
C9 C18 H18B 109.5 . .
H18A C18 H18B 109.5 . .
C9 C18 H18C 109.5 . .
H18A C18 H18C 109.5 . .
H18B C18 H18C 109.5 . .
Si1 C19 H19A 109.5 . .
Si1 C19 H19B 109.5 . .
H19A C19 H19B 109.5 . .
Si1 C19 H19C 109.5 . .
H19A C19 H19C 109.5 . .
H19B C19 H19C 109.5 . .
Si1 C20 H20A 109.5 . .
Si1 C20 H20B 109.5 . .
H20A C20 H20B 109.5 . .
Si1 C20 H20C 109.5 . .
H20A C20 H20C 109.5 . .
H20B C20 H20C 109.5 . .
C22 C21 H21A 109.5 . .
C22 C21 H21B 109.5 . .
H21A C21 H21B 109.5 . .
C22 C21 H21C 109.5 . .
H21A C21 H21C 109.5 . .
H21B C21 H21C 109.5 . .
C23 C22 C21 113.90(17) . .
C23 C22 H22A 108.8 . .
C21 C22 H22A 108.8 . .
C23 C22 H22B 108.8 . .
C21 C22 H22B 108.8 . .
H22A C22 H22B 107.7 . .
C22 C23 C23 114.14(19) . 3_655
C22 C23 H23A 108.7 . .
C23 C23 H23A 108.7 3_655 .
C22 C23 H23B 108.7 . .
C23 C23 H23B 108.7 3_655 .
H23A C23 H23B 107.6 . .

loop_
_geom_bond_atom_site_label_1
_geom_bond_atom_site_label_2
_geom_bond_distance
_geom_bond_site_symmetry_2
Si1 N2 1.7544(12) .
Si1 N1 1.7559(12) .
Si1 C19 1.8482(17) .
Si1 C20 1.8497(16) .
N1 C1 1.3978(18) .
N1 C4 1.4068(18) .
N2 C9 1.3980(17) .
N2 C6 1.4056(18) .
C1 C2 1.374(2) .
C1 C10 1.497(2) .
C2 C3 1.425(2) .
C2 C11 1.507(2) .
C3 C4 1.380(2) .
C3 C13 1.499(2) .
C4 C5 1.469(2) .
C5 C14 1.347(2) .
C5 C6 1.4700(19) .
C6 C7 1.3817(19) .
C7 C8 1.429(2) .
C7 C15 1.502(2) .
C8 C9 1.368(2) .
C8 C16 1.5087(19) .
C9 C18 1.494(2) .
C10 H10A 0.9800 .
C10 H10B 0.9800 .
C10 H10C 0.9800 .
C11 C12 1.521(3) .
C11 H11A 0.9900 .
C11 H11B 0.9900 .
C12 H12A 0.9800 .
C12 H12B 0.9800 .
C12 H12C 0.9800 .
C13 H13A 0.9800 .
C13 H13B 0.9800 .
C13 H13C 0.9800 .
C14 H14A 0.9500 .
C14 H14B 0.9500 .
C15 H15A 0.9800 .
C15 H15B 0.9800 .
C15 H15C 0.9800 .
C16 C17 1.526(2) .
C16 H16A 0.9900 .
C16 H16B 0.9900 .
C17 H17A 0.9800 .
C17 H17B 0.9800 .
C17 H17C 0.9800 .
C18 H18A 0.9800 .
C18 H18B 0.9800 .
C18 H18C 0.9800 .
C19 H19A 0.9800 .
C19 H19B 0.9800 .
C19 H19C 0.9800 .
C20 H20A 0.9800 .
C20 H20B 0.9800 .
C20 H20C 0.9800 .
C21 C22 1.516(3) .
C21 H21A 0.9800 .
C21 H21B 0.9800 .
C21 H21C 0.9800 .
C22 C23 1.512(2) .
C22 H22A 0.9900 .
C22 H22B 0.9900 .
C23 C23 1.518(3) 3_655
C23 H23A 0.9900 .
C23 H23B 0.9900 .

loop_
_geom_torsion_atom_site_label_1
_geom_torsion_atom_site_label_2
_geom_torsion_atom_site_label_3
_geom_torsion_atom_site_label_4
_geom_torsion
_geom_torsion_site_symmetry_4
N2 Si1 N1 C1 159.16(12) .
C19 Si1 N1 C1 -83.13(14) .
C20 Si1 N1 C1 41.38(14) .
N2 Si1 N1 C4 -21.38(12) .
C19 Si1 N1 C4 96.32(12) .
C20 Si1 N1 C4 -139.17(12) .
N1 Si1 N2 C9 -158.88(12) .
C19 Si1 N2 C9 83.68(14) .
C20 Si1 N2 C9 -41.04(15) .
N1 Si1 N2 C6 24.56(12) .
C19 Si1 N2 C6 -92.88(13) .
C20 Si1 N2 C6 142.40(12) .
C4 N1 C1 C2 1.32(16) .
Si1 N1 C1 C2 -179.15(10) .
C4 N1 C1 C10 -178.08(13) .
Si1 N1 C1 C10 1.4(2) .
N1 C1 C2 C3 -0.27(17) .
C10 C1 C2 C3 179.10(15) .
N1 C1 C2 C11 179.13(14) .
C10 C1 C2 C11 -1.5(3) .
C1 C2 C3 C4 -0.92(17) .
C11 C2 C3 C4 179.69(14) .
C1 C2 C3 C13 177.09(15) .
C11 C2 C3 C13 -2.3(3) .
C2 C3 C4 N1 1.74(16) .
C13 C3 C4 N1 -176.19(15) .
C2 C3 C4 C5 -176.86(15) .
C13 C3 C4 C5 5.2(3) .
C1 N1 C4 C3 -1.90(16) .
Si1 N1 C4 C3 178.55(10) .
C1 N1 C4 C5 176.85(13) .
Si1 N1 C4 C5 -2.70(19) .
C3 C4 C5 C14 28.1(3) .
N1 C4 C5 C14 -150.31(15) .
C3 C4 C5 C6 -151.54(15) .
N1 C4 C5 C6 30.0(2) .
C9 N2 C6 C7 0.68(16) .
Si1 N2 C6 C7 177.86(10) .
C9 N2 C6 C5 179.24(13) .
Si1 N2 C6 C5 -3.57(19) .
C14 C5 C6 C7 -28.2(3) .
C4 C5 C6 C7 151.47(15) .
C14 C5 C6 N2 153.59(15) .
C4 C5 C6 N2 -26.7(2) .
N2 C6 C7 C8 -0.12(16) .
C5 C6 C7 C8 -178.51(15) .
N2 C6 C7 C15 177.31(14) .
C5 C6 C7 C15 -1.1(3) .
C6 C7 C8 C9 -0.49(17) .
C15 C7 C8 C9 -178.02(14) .
C6 C7 C8 C16 -178.52(14) .
C15 C7 C8 C16 4.0(2) .
C7 C8 C9 N2 0.92(16) .
C16 C8 C9 N2 178.94(14) .
C7 C8 C9 C18 -178.33(15) .
C16 C8 C9 C18 -0.3(3) .
C6 N2 C9 C8 -0.99(16) .
Si1 N2 C9 C8 -178.00(10) .
C6 N2 C9 C18 178.32(13) .
Si1 N2 C9 C18 1.3(2) .
C1 C2 C11 C12 -78.8(2) .
C3 C2 C11 C12 100.5(2) .
C9 C8 C16 C17 -103.26(19) .
C7 C8 C16 C17 74.4(2) .
C21 C22 C23 C23 -177.46(19) 3_655
